data_4026339
loop_
_publ_author_name
'Bin Hu'
'Shu-Jun Fu'
'Feng Xu'
'Tao Tao'
'Hao-Yu Zhu'
'Kou-Sen Cao'
'Wei Huang'
'Xiao-Zeng You'

_publ_section_title
;
 Linear Heterocyclic Aromatic Fluorescence Compounds Having Various
 Donor-Acceptor Spacers Prepared by the Combination of Carbon-Carbon Bond
 and Carbon-Nitrogen Bond Cross-Coupling Reactions
;
_journal_name_full 'Journal of Organic Chemistry'
_journal_page_first 4444
_journal_page_last 4456
_journal_paper_doi 10.1021/jo200065d
_journal_volume 76
_journal_year 2011
_chemical_formula_moiety '2(C28 H20 N6 S2), C H4 O, 2(C H Cl3) '
_chemical_formula_sum 'C59 H46 Cl6 N12 O S4'
_chemical_formula_weight 1280.02
_chemical_name_systematic
; 
 ? 
;
_space_group_IT_number 2
_symmetry_cell_setting triclinic
_symmetry_space_group_name_Hall '-P 1'
_symmetry_space_group_name_H-M 'P -1'
_atom_sites_solution_hydrogens geom
_atom_sites_solution_primary direct
_atom_sites_solution_secondary difmap
_audit_creation_method SHELXL-97
_cell_angle_alpha 87.593(2)
_cell_angle_beta 71.3570(10)
_cell_angle_gamma 62.879(2)
_cell_formula_units_Z 1
_cell_length_a 11.0799(12)
_cell_length_b 11.4001(12)
_cell_length_c 14.4791(15)
_cell_measurement_reflns_used 1063
_cell_measurement_temperature 291(2)
_cell_measurement_theta_max 19.558
_cell_measurement_theta_min 2.181
_cell_volume 1530.7(3)
_computing_cell_refinement SMART
_computing_data_collection 'SMART (BRUKER 2000)'
_computing_data_reduction 'SAINT (BRUKER 2000)'
_computing_molecular_graphics SHELXTL
_computing_publication_material SHELXTL
_computing_structure_refinement SHELXTL
_computing_structure_solution 'SHELXTL (BRUKER 2000)'
_diffrn_ambient_temperature 291(2)
_diffrn_measured_fraction_theta_full 0.985
_diffrn_measured_fraction_theta_max 0.985
_diffrn_measurement_device_type 'Bruker CCD area detector'
_diffrn_measurement_method 'phi and omega scans'
_diffrn_radiation_monochromator graphite
_diffrn_radiation_source 'fine-focus sealed tube'
_diffrn_radiation_type MoK\a
_diffrn_radiation_wavelength 0.71073
_diffrn_reflns_av_R_equivalents 0.0461
_diffrn_reflns_av_sigmaI/netI 0.1142
_diffrn_reflns_limit_h_max 13
_diffrn_reflns_limit_h_min -8
_diffrn_reflns_limit_k_max 13
_diffrn_reflns_limit_k_min -11
_diffrn_reflns_limit_l_max 17
_diffrn_reflns_limit_l_min -16
_diffrn_reflns_number 7802
_diffrn_reflns_theta_full 25.00
_diffrn_reflns_theta_max 25.00
_diffrn_reflns_theta_min 2.02
_exptl_absorpt_coefficient_mu 0.468
_exptl_absorpt_correction_T_max 0.9546
_exptl_absorpt_correction_T_min 0.9546
_exptl_absorpt_correction_type multi-scan
_exptl_absorpt_process_details 'SADABS, Bruker(2000)'
_exptl_crystal_colour yellow
_exptl_crystal_density_diffrn 1.389
_exptl_crystal_description block
_exptl_crystal_F_000 658
_exptl_crystal_size_max 0.10
_exptl_crystal_size_mid 0.10
_exptl_crystal_size_min 0.10
_refine_diff_density_max 1.073
_refine_diff_density_min -0.342
_refine_diff_density_rms 0.078
_refine_ls_extinction_method none
_refine_ls_goodness_of_fit_ref 1.008
_refine_ls_hydrogen_treatment constr
_refine_ls_matrix_type full
_refine_ls_number_parameters 372
_refine_ls_number_reflns 5309
_refine_ls_number_restraints 2
_refine_ls_restrained_S_all 1.011
_refine_ls_R_factor_all 0.1674
_refine_ls_R_factor_gt 0.0768
_refine_ls_shift/su_max 0.000
_refine_ls_shift/su_mean 0.000
_refine_ls_structure_factor_coef Fsqd
_refine_ls_weighting_details 'calc w=1/[\s^2^(Fo^2^)+(0.0453P)^2^+1.9890P] where P=(Fo^2^+2Fc^2^)/3'
_refine_ls_weighting_scheme calc
_refine_ls_wR_factor_gt 0.1787
_refine_ls_wR_factor_ref 0.1981
_reflns_number_gt 2012
_reflns_number_total 5309
_reflns_threshold_expression >2sigma(I)
_cod_data_source_file jo200065d_si_002_04.cif
_cod_data_source_block 4
_cod_database_code 4026339

loop_
_symmetry_equiv_pos_as_xyz
'x, y, z'
'-x, -y, -z'

loop_
_atom_site_label
_atom_site_type_symbol
_atom_site_fract_x
_atom_site_fract_y
_atom_site_fract_z
_atom_site_U_iso_or_equiv
_atom_site_adp_type
_atom_site_occupancy
_atom_site_symmetry_multiplicity
_atom_site_calc_flag
_atom_site_refinement_flags
C1 C 0.1488(8) 0.2972(7) 0.9021(5) 0.085(3) Uani 1 1 d .
H1 H 0.1675 0.2155 0.9252 0.102 Uiso 1 1 calc R
C2 C 0.2006(7) 0.3716(6) 0.9351(4) 0.0523(17) Uani 1 1 d .
C3 C 0.1727(6) 0.4908(6) 0.9000(4) 0.0539(17) Uani 1 1 d .
H3 H 0.2051 0.5444 0.9198 0.065 Uiso 1 1 calc R
C4 C 0.0956(6) 0.5338(6) 0.8344(4) 0.0492(16) Uani 1 1 d .
C5 C 0.0651(7) 0.6564(6) 0.7949(5) 0.070(2) Uani 1 1 d .
H5 H 0.0964 0.7120 0.8133 0.083 Uiso 1 1 calc R
C6 C -0.0086(8) 0.6938(6) 0.7311(5) 0.074(2) Uani 1 1 d .
H6 H -0.0280 0.7751 0.7072 0.088 Uiso 1 1 calc R
C7 C -0.0576(7) 0.6107(6) 0.6996(4) 0.0526(17) Uani 1 1 d .
C8 C -0.1307(7) 0.6439(6) 0.6325(4) 0.0613(19) Uani 1 1 d .
H8 H -0.1519 0.7247 0.6073 0.074 Uiso 1 1 calc R
C9 C -0.1717(6) 0.5596(6) 0.6029(4) 0.0498(16) Uani 1 1 d .
C10 C -0.1401(8) 0.4421(7) 0.6474(5) 0.076(2) Uani 1 1 d .
H10 H -0.1699 0.3847 0.6300 0.092 Uiso 1 1 calc R
C11 C -0.0286(7) 0.4893(6) 0.7375(4) 0.0529(17) Uani 1 1 d .
C12 C 0.0500(6) 0.4498(6) 0.8062(4) 0.0530(17) Uani 1 1 d .
C13 C 0.2818(6) 0.3229(6) 1.0039(4) 0.0519(16) Uani 1 1 d .
C14 C 0.3189(7) 0.2110(6) 1.0486(5) 0.0617(19) Uani 1 1 d .
C15 C 0.3935(7) 0.2079(6) 1.1134(5) 0.0632(19) Uani 1 1 d .
H15 H 0.4252 0.1386 1.1503 0.076 Uiso 1 1 calc R
C16 C 0.4131(6) 0.3146(6) 1.1156(4) 0.0525(17) Uani 1 1 d .
C17 C 0.2881(9) 0.0963(6) 1.0361(6) 0.106(3) Uani 1 1 d .
H17A H 0.1865 0.1256 1.0645 0.159 Uiso 1 1 calc R
H17B H 0.3386 0.0244 1.0684 0.159 Uiso 1 1 calc R
H17C H 0.3199 0.0668 0.9674 0.159 Uiso 1 1 calc R
C18 C 0.5504(7) 0.2577(7) 1.2305(5) 0.074(2) Uani 1 1 d .
H18 H 0.5676 0.1703 1.2359 0.089 Uiso 1 1 calc R
C19 C 0.5890(8) 0.3274(8) 1.2769(5) 0.082(2) Uani 1 1 d .
H19 H 0.6378 0.2946 1.3214 0.098 Uiso 1 1 calc R
C20 C 0.4818(7) 0.4576(7) 1.1884(5) 0.067(2) Uani 1 1 d .
H20 H 0.4409 0.5320 1.1580 0.081 Uiso 1 1 calc R
C21 C -0.2458(6) 0.5889(6) 0.5297(4) 0.0519(16) Uani 1 1 d .
C22 C -0.2850(7) 0.5158(6) 0.4849(4) 0.0581(18) Uani 1 1 d .
C23 C -0.3484(7) 0.5814(6) 0.4147(4) 0.0605(18) Uani 1 1 d .
H23 H -0.3795 0.5441 0.3773 0.073 Uiso 1 1 calc R
C24 C -0.3586(7) 0.7023(6) 0.4079(4) 0.0542(17) Uani 1 1 d .
C25 C -0.2654(9) 0.3776(7) 0.5031(6) 0.103(3) Uani 1 1 d .
H25A H -0.1657 0.3186 0.4926 0.155 Uiso 1 1 calc R
H25B H -0.2963 0.3469 0.4586 0.155 Uiso 1 1 calc R
H25C H -0.3221 0.3797 0.5695 0.155 Uiso 1 1 calc R
C26 C -0.4849(8) 0.7762(7) 0.2859(5) 0.078(2) Uani 1 1 d .
H26 H -0.5021 0.7049 0.2794 0.094 Uiso 1 1 calc R
C27 C -0.5213(8) 0.8858(7) 0.2394(5) 0.085(2) Uani 1 1 d .
H27 H -0.5687 0.9010 0.1941 0.102 Uiso 1 1 calc R
C28 C -0.4158(9) 0.9100(7) 0.3278(6) 0.103(3) Uani 1 1 d .
H28 H -0.3728 0.9436 0.3571 0.124 Uiso 1 1 calc R
C29 C 0.9126(11) 0.1655(7) 0.8471(6) 0.118(3) Uani 1 1 d .
H29 H 0.9399 0.2353 0.8255 0.141 Uiso 1 1 calc R
C30 C 0.8513(13) 0.0023(14) 0.4850(12) 0.118(3) Uani 0.50 1 d PDU
H30A H 0.8582 0.0078 0.4173 0.176 Uiso 0.50 1 calc PR
H30B H 0.7659 0.0779 0.5251 0.176 Uiso 0.50 1 calc PR
H30C H 0.8466 -0.0775 0.5043 0.176 Uiso 0.50 1 calc PR
Cl1 Cl 0.8157(4) 0.2012(3) 0.9730(3) 0.1810(14) Uani 1 1 d .
Cl2 Cl 1.0661(3) 0.0158(2) 0.8281(2) 0.1577(12) Uani 1 1 d .
Cl3 Cl 0.8091(4) 0.1582(3) 0.7839(3) 0.1950(17) Uani 1 1 d .
N1 N 0.0754(6) 0.3324(5) 0.8408(4) 0.0755(18) Uani 1 1 d .
N2 N -0.0721(6) 0.4063(5) 0.7114(4) 0.0764(18) Uani 1 1 d .
N3 N 0.4803(5) 0.3425(5) 1.1738(3) 0.0549(14) Uani 1 1 d .
N4 N 0.5473(7) 0.4530(6) 1.2503(4) 0.0794(18) Uani 1 1 d .
N5 N -0.4168(6) 0.7926(5) 0.3452(4) 0.0636(16) Uani 1 1 d .
N6 N -0.4805(8) 0.9716(6) 0.2663(5) 0.102(2) Uani 1 1 d .
O1 O 1.0000 0.0000 0.5000 0.279(8) Uani 1 2 d SDU
H1A H 1.0315 -0.0396 0.4339 0.418 Uiso 0.50 1 d PR
S1 S 0.3426(2) 0.42393(17) 1.03972(13) 0.0691(6) Uani 1 1 d .
S2 S -0.2927(2) 0.74256(17) 0.48680(14) 0.0740(6) Uani 1 1 d .

loop_
_atom_site_aniso_label
_atom_site_aniso_U_11
_atom_site_aniso_U_22
_atom_site_aniso_U_33
_atom_site_aniso_U_23
_atom_site_aniso_U_13
_atom_site_aniso_U_12
C1 0.135(7) 0.084(5) 0.102(6) 0.057(5) -0.097(6) -0.073(5)
C2 0.063(5) 0.061(4) 0.052(4) 0.016(3) -0.033(4) -0.036(4)
C3 0.062(5) 0.063(4) 0.058(4) 0.016(3) -0.035(4) -0.037(4)
C4 0.055(4) 0.055(4) 0.053(4) 0.013(3) -0.031(4) -0.030(3)
C5 0.101(6) 0.058(4) 0.086(5) 0.022(4) -0.067(5) -0.045(4)
C6 0.109(6) 0.062(4) 0.093(6) 0.035(4) -0.073(5) -0.052(5)
C7 0.065(5) 0.056(4) 0.053(4) 0.018(3) -0.034(4) -0.033(4)
C8 0.082(5) 0.061(4) 0.066(5) 0.025(3) -0.049(4) -0.039(4)
C9 0.060(4) 0.059(4) 0.046(4) 0.017(3) -0.032(4) -0.032(4)
C10 0.120(7) 0.081(5) 0.091(5) 0.043(4) -0.081(5) -0.071(5)
C11 0.069(5) 0.063(4) 0.051(4) 0.019(3) -0.036(4) -0.041(4)
C12 0.060(5) 0.063(4) 0.055(4) 0.022(3) -0.033(4) -0.036(4)
C13 0.060(4) 0.063(4) 0.053(4) 0.016(3) -0.031(4) -0.038(4)
C14 0.082(5) 0.054(4) 0.071(5) 0.019(4) -0.048(4) -0.036(4)
C15 0.085(5) 0.060(4) 0.069(5) 0.024(4) -0.053(4) -0.036(4)
C16 0.058(5) 0.062(4) 0.048(4) 0.016(3) -0.031(4) -0.029(4)
C17 0.179(9) 0.074(5) 0.139(7) 0.053(5) -0.126(7) -0.076(6)
C18 0.103(6) 0.070(4) 0.094(6) 0.034(4) -0.077(5) -0.049(5)
C19 0.107(7) 0.099(6) 0.084(6) 0.036(5) -0.068(5) -0.063(5)
C20 0.090(6) 0.069(5) 0.072(5) 0.029(4) -0.048(5) -0.049(4)
C21 0.061(4) 0.055(4) 0.050(4) 0.016(3) -0.029(4) -0.029(4)
C22 0.079(5) 0.060(4) 0.055(4) 0.017(3) -0.039(4) -0.038(4)
C23 0.078(5) 0.064(4) 0.064(5) 0.019(4) -0.047(4) -0.039(4)
C24 0.068(5) 0.060(4) 0.049(4) 0.017(3) -0.037(4) -0.032(4)
C25 0.180(9) 0.087(5) 0.123(7) 0.051(5) -0.119(7) -0.086(6)
C26 0.110(6) 0.081(5) 0.087(6) 0.037(4) -0.071(5) -0.057(5)
C27 0.113(7) 0.091(5) 0.098(6) 0.047(5) -0.080(6) -0.060(5)
C28 0.176(9) 0.082(5) 0.131(7) 0.050(5) -0.120(7) -0.083(6)
C29 0.202(9) 0.074(5) 0.098(6) 0.022(4) -0.051(7) -0.082(6)
C30 0.202(9) 0.074(5) 0.098(6) 0.022(4) -0.051(7) -0.082(6)
Cl1 0.236(4) 0.131(2) 0.161(3) 0.019(2) -0.019(3) -0.105(3)
Cl2 0.149(3) 0.1001(18) 0.230(3) 0.040(2) -0.090(3) -0.0471(19)
Cl3 0.264(4) 0.196(3) 0.303(4) 0.131(3) -0.223(4) -0.175(3)
N1 0.113(5) 0.077(4) 0.098(5) 0.048(4) -0.082(4) -0.066(4)
N2 0.115(5) 0.084(4) 0.089(4) 0.046(3) -0.079(4) -0.068(4)
N3 0.062(4) 0.065(3) 0.057(3) 0.019(3) -0.037(3) -0.035(3)
N4 0.108(5) 0.099(5) 0.080(4) 0.027(4) -0.059(4) -0.071(4)
N5 0.088(4) 0.064(3) 0.073(4) 0.029(3) -0.058(4) -0.045(3)
N6 0.169(7) 0.084(4) 0.125(6) 0.056(4) -0.116(6) -0.077(5)
O1 0.237(14) 0.328(18) 0.277(16) -0.098(14) -0.094(13) -0.121(14)
S1 0.0953(15) 0.0771(12) 0.0795(13) 0.0371(10) -0.0631(12) -0.0568(12)
S2 0.1164(17) 0.0666(11) 0.0827(14) 0.0325(10) -0.0732(13) -0.0541(12)

loop_
_atom_type_symbol
_atom_type_description
_atom_type_scat_dispersion_real
_atom_type_scat_dispersion_imag
_atom_type_scat_source
C C 0.0033 0.0016 'International Tables Vol C Tables 4.2.6.8 and 6.1.1.4'
H H 0.0000 0.0000 'International Tables Vol C Tables 4.2.6.8 and 6.1.1.4'
N N 0.0061 0.0033 'International Tables Vol C Tables 4.2.6.8 and 6.1.1.4'
O O 0.0106 0.0060 'International Tables Vol C Tables 4.2.6.8 and 6.1.1.4'
S S 0.1246 0.1234 'International Tables Vol C Tables 4.2.6.8 and 6.1.1.4'
Cl Cl 0.1484 0.1585 'International Tables Vol C Tables 4.2.6.8 and 6.1.1.4'

loop_
_geom_angle_atom_site_label_1
_geom_angle_atom_site_label_2
_geom_angle_atom_site_label_3
_geom_angle
_geom_angle_site_symmetry_1
N1 C1 C2 125.7(6) .
N1 C1 H1 117.1 .
C2 C1 H1 117.1 .
C3 C2 C1 116.2(5) .
C3 C2 C13 122.4(5) .
C1 C2 C13 121.4(5) .
C2 C3 C4 120.9(5) .
C2 C3 H3 119.6 .
C4 C3 H3 119.6 .
C12 C4 C3 117.5(5) .
C12 C4 C5 119.4(5) .
C3 C4 C5 123.0(5) .
C6 C5 C4 121.2(5) .
C6 C5 H5 119.4 .
C4 C5 H5 119.4 .
C5 C6 C7 121.5(5) .
C5 C6 H6 119.2 .
C7 C6 H6 119.2 .
C8 C7 C11 118.4(5) .
C8 C7 C6 123.3(5) .
C11 C7 C6 118.3(5) .
C9 C8 C7 121.0(5) .
C9 C8 H8 119.5 .
C7 C8 H8 119.5 .
C8 C9 C10 115.7(5) .
C8 C9 C21 122.9(5) .
C10 C9 C21 121.3(5) .
N2 C10 C9 125.7(5) .
N2 C10 H10 117.2 .
C9 C10 H10 117.2 .
N2 C11 C7 121.5(5) .
N2 C11 C12 118.5(5) .
C7 C11 C12 120.0(5) .
N1 C12 C4 122.4(5) .
N1 C12 C11 118.0(5) .
C4 C12 C11 119.6(5) .
C14 C13 C2 132.2(5) .
C14 C13 S1 110.4(4) .
C2 C13 S1 117.4(4) .
C13 C14 C15 112.8(5) .
C13 C14 C17 127.0(5) .
C15 C14 C17 120.3(5) .
C16 C15 C14 113.0(5) .
C16 C15 H15 123.5 .
C14 C15 H15 123.5 .
C15 C16 N3 126.8(5) .
C15 C16 S1 112.3(4) .
N3 C16 S1 120.9(4) .
C14 C17 H17A 109.5 .
C14 C17 H17B 109.5 .
H17A C17 H17B 109.5 .
C14 C17 H17C 109.5 .
H17A C17 H17C 109.5 .
H17B C17 H17C 109.5 .
C19 C18 N3 105.4(6) .
C19 C18 H18 127.3 .
N3 C18 H18 127.3 .
C18 C19 N4 111.3(6) .
C18 C19 H19 124.4 .
N4 C19 H19 124.4 .
N4 C20 N3 112.4(5) .
N4 C20 H20 123.8 .
N3 C20 H20 123.8 .
C22 C21 C9 132.3(5) .
C22 C21 S2 110.1(4) .
C9 C21 S2 117.6(4) .
C21 C22 C23 113.3(5) .
C21 C22 C25 126.6(5) .
C23 C22 C25 120.1(5) .
C24 C23 C22 112.7(5) .
C24 C23 H23 123.7 .
C22 C23 H23 123.7 .
C23 C24 N5 126.6(5) .
C23 C24 S2 112.5(4) .
N5 C24 S2 121.0(4) .
C22 C25 H25A 109.5 .
C22 C25 H25B 109.5 .
H25A C25 H25B 109.5 .
C22 C25 H25C 109.5 .
H25A C25 H25C 109.5 .
H25B C25 H25C 109.5 .
C27 C26 N5 105.2(6) .
C27 C26 H26 127.4 .
N5 C26 H26 127.4 .
C26 C27 N6 112.4(6) .
C26 C27 H27 123.8 .
N6 C27 H27 123.8 .
N6 C28 N5 114.1(6) .
N6 C28 H28 123.0 .
N5 C28 H28 123.0 .
Cl3 C29 Cl2 111.0(4) .
Cl3 C29 Cl1 109.9(6) .
Cl2 C29 Cl1 107.8(5) .
Cl3 C29 H29 109.3 .
Cl2 C29 H29 109.3 .
Cl1 C29 H29 109.3 .
O1 C30 H30A 109.5 .
O1 C30 H30B 109.5 .
H30A C30 H30B 109.5 .
O1 C30 H30C 109.5 .
H30A C30 H30C 109.5 .
H30B C30 H30C 109.5 .
C1 N1 C12 117.2(5) .
C10 N2 C11 117.7(5) .
C20 N3 C18 106.8(5) .
C20 N3 C16 127.5(5) .
C18 N3 C16 125.6(5) .
C20 N4 C19 104.1(5) .
C28 N5 C26 105.2(5) .
C28 N5 C24 128.8(5) .
C26 N5 C24 125.9(5) .
C28 N6 C27 103.0(5) .
C30 O1 C30 180.000(1) 2_756
C30 O1 H1A 105.7 2_756
C30 O1 H1A 74.3 .
C16 S1 C13 91.5(3) .
C24 S2 C21 91.4(3) .

loop_
_geom_bond_atom_site_label_1
_geom_bond_atom_site_label_2
_geom_bond_distance
_geom_bond_site_symmetry_2
C1 N1 1.321(7) .
C1 C2 1.390(8) .
C1 H1 0.9300 .
C2 C3 1.364(7) .
C2 C13 1.477(7) .
C3 C4 1.403(7) .
C3 H3 0.9300 .
C4 C12 1.394(7) .
C4 C5 1.422(7) .
C5 C6 1.354(7) .
C5 H5 0.9300 .
C6 C7 1.436(7) .
C6 H6 0.9300 .
C7 C8 1.392(7) .
C7 C11 1.401(7) .
C8 C9 1.367(7) .
C8 H8 0.9300 .
C9 C10 1.406(7) .
C9 C21 1.479(7) .
C10 N2 1.315(6) .
C10 H10 0.9300 .
C11 N2 1.353(7) .
C11 C12 1.453(7) .
C12 N1 1.346(7) .
C13 C14 1.355(7) .
C13 S1 1.740(5) .
C14 C15 1.425(7) .
C14 C17 1.525(8) .
C15 C16 1.332(7) .
C15 H15 0.9300 .
C16 N3 1.417(6) .
C16 S1 1.708(5) .
C17 H17A 0.9600 .
C17 H17B 0.9600 .
C17 H17C 0.9600 .
C18 C19 1.343(8) .
C18 N3 1.367(6) .
C18 H18 0.9300 .
C19 N4 1.370(8) .
C19 H19 0.9300 .
C20 N4 1.307(7) .
C20 N3 1.346(7) .
C20 H20 0.9300 .
C21 C22 1.363(7) .
C21 S2 1.734(5) .
C22 C23 1.414(7) .
C22 C25 1.513(8) .
C23 C24 1.333(7) .
C23 H23 0.9300 .
C24 N5 1.410(6) .
C24 S2 1.712(5) .
C25 H25A 0.9600 .
C25 H25B 0.9600 .
C25 H25C 0.9600 .
C26 C27 1.349(8) .
C26 N5 1.378(7) .
C26 H26 0.9300 .
C27 N6 1.364(8) .
C27 H27 0.9300 .
C28 N6 1.302(7) .
C28 N5 1.356(7) .
C28 H28 0.9300 .
C29 Cl3 1.712(9) .
C29 Cl2 1.725(9) .
C29 Cl1 1.747(9) .
C29 H29 0.9800 .
C30 O1 1.718(9) .
C30 H30A 0.9600 .
C30 H30B 0.9600 .
C30 H30C 0.9600 .
O1 C30 1.718(9) 2_756
O1 H1A 0.9600 .
